data_4305583
loop_
_publ_author_name
'Chryssoula Drouza'
'Anastasios D. Keramidas'

_publ_section_title
;
Solid State and Aqueous Solution Characterization of Rectangular
Tetranuclear VIV/V-p-Semiquinonate/Hydroquinonate Complexes Exhibiting a
Proton Induced Electron Transfer
;
_journal_name_full 'Inorganic Chemistry'
_journal_page_first 7211
_journal_page_last 7224
_journal_paper_doi 10.1021/ic800569t
_journal_volume 47
_journal_year 2008
_chemical_formula_sum 'C37 H66 N13 Na O34 V4'
_chemical_formula_weight 1463.78
_chemical_name_systematic
;
 ?
;
_space_group_IT_number 14
_symmetry_cell_setting monoclinic
_symmetry_space_group_name_Hall '-P 2yn'
_symmetry_space_group_name_H-M 'P 1 21/n 1'
_atom_sites_solution_hydrogens geom
_atom_sites_solution_primary direct
_atom_sites_solution_secondary difmap
_audit_creation_method SHELXL-97
_cell_angle_alpha 90
_cell_angle_beta 101.404(5)
_cell_angle_gamma 90
_cell_formula_units_Z 4
_cell_length_a 19.3035(11)
_cell_length_b 10.9657(5)
_cell_length_c 28.3894(15)
_cell_measurement_temperature 100(2)
_cell_measurement_theta_max 31.1288
_cell_measurement_theta_min 3.1540
_cell_volume 5890.7(5)
_computing_cell_refinement
;
'Mon Jun 05 18:53:59 2006'
;
_computing_data_collection
;
'Mon Jun 05 18:53:59 2006'
;
_computing_data_reduction
;
'Mon Jun 05 18:53:59 2006'
;
_computing_structure_refinement 'SHELXL-97 (Sheldrick, 1997)'
_diffrn_ambient_temperature 100(2)
_diffrn_detector_area_resol_mean 16.0288
_diffrn_measured_fraction_theta_full 0.936
_diffrn_measured_fraction_theta_max 0.936
_diffrn_radiation_monochromator graphite
_diffrn_radiation_source 'fine-focus sealed tube'
_diffrn_radiation_type MoK\a
_diffrn_radiation_wavelength 0.71073
_diffrn_reflns_av_R_equivalents 0.0396
_diffrn_reflns_av_sigmaI/netI 0.0608
_diffrn_reflns_limit_h_max 27
_diffrn_reflns_limit_h_min -26
_diffrn_reflns_limit_k_max 15
_diffrn_reflns_limit_k_min -15
_diffrn_reflns_limit_l_max 41
_diffrn_reflns_limit_l_min -40
_diffrn_reflns_number 87133
_diffrn_reflns_theta_full 31.28
_diffrn_reflns_theta_max 31.28
_diffrn_reflns_theta_min 3.17
_exptl_absorpt_coefficient_mu 0.729
_exptl_absorpt_correction_T_max 0.94139
_exptl_absorpt_correction_T_min 0.87518
_exptl_absorpt_correction_type analytical
_exptl_absorpt_process_details
;
'Mon Jun 05 18:53:59 2006'
;
_exptl_crystal_density_diffrn 1.651
_exptl_crystal_density_method 'not measured'
_exptl_crystal_F_000 3016
_exptl_crystal_size_max 0.14090
_exptl_crystal_size_mid 0.09630
_exptl_crystal_size_min 0.04378
_refine_diff_density_max 1.326
_refine_diff_density_min -0.774
_refine_diff_density_rms 0.103
_refine_ls_extinction_coef 0.00000(9)
_refine_ls_extinction_expression Fc^*^=kFc[1+0.001xFc^2^\l^3^/sin(2\q)]^-1/4^
_refine_ls_extinction_method SHELXL
_refine_ls_goodness_of_fit_ref 1.012
_refine_ls_hydrogen_treatment mixed
_refine_ls_matrix_type full
_refine_ls_number_parameters 841
_refine_ls_number_reflns 18002
_refine_ls_number_restraints 23
_refine_ls_restrained_S_all 1.014
_refine_ls_R_factor_all 0.0920
_refine_ls_R_factor_gt 0.0531
_refine_ls_shift/su_max 5.486
_refine_ls_shift/su_mean 0.007
_refine_ls_structure_factor_coef Fsqd
_refine_ls_weighting_details 'calc w=1/[\s^2^(Fo^2^)+(0.0987P)^2^+0.0000P] where P=(Fo^2^+2Fc^2^)/3'
_refine_ls_weighting_scheme calc
_refine_ls_wR_factor_gt 0.1560
_refine_ls_wR_factor_ref 0.1663
_reflns_number_gt 10604
_reflns_number_total 18002
_reflns_threshold_expression >2sigma(I)
_cod_data_source_file ic800569t-file002_3.cif
_cod_data_source_block vbiqna26
_cod_database_code 4305583

loop_
_symmetry_equiv_pos_as_xyz
'x, y, z'
'-x+1/2, y+1/2, -z+1/2'
'-x, -y, -z'
'x-1/2, -y-1/2, z-1/2'

loop_
_atom_site_label
_atom_site_type_symbol
_atom_site_fract_x
_atom_site_fract_y
_atom_site_fract_z
_atom_site_U_iso_or_equiv
_atom_site_adp_type
_atom_site_occupancy
_atom_site_symmetry_multiplicity
_atom_site_calc_flag
_atom_site_refinement_flags
_atom_site_disorder_assembly
_atom_site_disorder_group
Na1 Na 0.77613(7) 0.29365(12) 0.43533(5) 0.0406(3) Uani 1 1 d . . .
N55 N -0.02429(15) 0.2808(3) 0.20314(11) 0.0460(7) Uani 1 1 d . . .
H55A H -0.0566 0.2648 0.2192 0.055 Uiso 1 1 calc R . .
H55B H 0.0195 0.2700 0.2161 0.055 Uiso 1 1 calc R . .
C102 C -0.04160(18) 0.3214(3) 0.15914(13) 0.0387(7) Uani 1 1 d . . .
N54 N 0.00881(16) 0.3464(3) 0.13520(12) 0.0516(8) Uani 1 1 d . . .
H54A H 0.0524 0.3360 0.1486 0.062 Uiso 1 1 calc R . .
H54B H -0.0020 0.3732 0.1062 0.062 Uiso 1 1 calc R . .
N56 N -0.10881(15) 0.3378(3) 0.13932(11) 0.0482(8) Uani 1 1 d . . .
H56A H -0.1411 0.3218 0.1554 0.058 Uiso 1 1 calc R . .
H56B H -0.1203 0.3645 0.1103 0.058 Uiso 1 1 calc R . .
O1W O 0.88813(18) 0.3057(3) 0.41890(15) 0.0946(13) Uani 1 1 d . . .
O2W O 0.7410(2) 0.1336(4) 0.37970(16) 0.0715(14) Uani 0.758(6) 1 d PU . .
N53 N 0.39362(14) -0.0857(2) 0.02138(9) 0.0337(6) Uani 1 1 d . . .
H53A H 0.4110 -0.1252 0.0002 0.040 Uiso 1 1 calc R . .
H53B H 0.3941 -0.0073 0.0215 0.040 Uiso 1 1 calc R . .
C101 C 0.36618(15) -0.1457(3) 0.05382(10) 0.0286(6) Uani 1 1 d . . .
N51 N 0.36498(13) -0.2653(2) 0.05432(9) 0.0324(6) Uani 1 1 d . . .
H51A H 0.3822 -0.3059 0.0334 0.039 Uiso 1 1 calc R . .
H51B H 0.3470 -0.3031 0.0756 0.039 Uiso 1 1 calc R . .
N52 N 0.33961(15) -0.0834(3) 0.08658(9) 0.0397(7) Uani 1 1 d . . .
H52A H 0.3219 -0.1217 0.1078 0.048 Uiso 1 1 calc R . .
H52B H 0.3402 -0.0050 0.0864 0.048 Uiso 1 1 calc R . .
O90 O 0.94548(18) 0.2062(4) 0.35015(12) 0.0875(11) Uani 1 1 d . . .
H90 H 0.9293 0.1705 0.3250 0.131 Uiso 1 1 calc R . .
C91 C 0.9926(3) 0.2992(5) 0.3411(2) 0.0793(15) Uani 1 1 d . . .
H91A H 1.0114 0.3421 0.3708 0.095 Uiso 1 1 calc R . .
H91B H 0.9672 0.3576 0.3184 0.095 Uiso 1 1 calc R . .
N58 N 0.30497(14) 0.3805(3) 0.52418(9) 0.0371(6) Uani 1 1 d . . .
H58A H 0.2899 0.4175 0.5469 0.045 Uiso 1 1 calc R . .
H58B H 0.3290 0.4197 0.5066 0.045 Uiso 1 1 calc R . .
C90 C 1.0533(3) 0.2447(5) 0.32087(19) 0.0816(15) Uani 1 1 d . . .
H90A H 1.0846 0.3085 0.3152 0.122 Uiso 1 1 calc R . .
H90B H 1.0347 0.2036 0.2912 0.122 Uiso 1 1 calc R . .
H90C H 1.0787 0.1874 0.3435 0.122 Uiso 1 1 calc R . .
N59 N 0.25442(14) 0.2031(3) 0.54300(9) 0.0378(6) Uani 1 1 d . . .
H59A H 0.2392 0.2395 0.5658 0.045 Uiso 1 1 calc R . .
H59B H 0.2456 0.1269 0.5376 0.045 Uiso 1 1 calc R . .
N57 N 0.31279(15) 0.2070(3) 0.48031(10) 0.0424(7) Uani 1 1 d . . .
H57A H 0.3358 0.2464 0.4622 0.051 Uiso 1 1 calc R . .
H57B H 0.3037 0.1308 0.4752 0.051 Uiso 1 1 calc R . .
C103 C 0.29122(15) 0.2640(3) 0.51625(10) 0.0317(7) Uani 1 1 d . . .
O7W O 0.2289(3) 0.4501(5) 0.0152(2) 0.0721(13) Uiso 0.623(7) 1 d PU . .
O3W O 0.4699(6) -0.1040(8) 0.4801(3) 0.0815(14) Uiso 0.417(7) 1 d PU . .
O5W O 0.2605(3) 0.7395(5) 0.3854(2) 0.086(2) Uani 0.601(7) 1 d P . .
O8W' O 0.0886(5) 0.5418(7) -0.0517(3) 0.097(3) Uani 0.471(8) 1 d PU . .
O6W O 0.3421(4) 0.8699(7) 0.4201(2) 0.057(2) Uani 0.399(7) 1 d P . .
O4W O 0.3805(4) -0.2265(7) 0.4399(3) 0.080(3) Uani 0.459(8) 1 d PU . .
O4W' O 0.3270(4) -0.2410(9) 0.4103(3) 0.116(3) Uani 0.541(8) 1 d PU . .
O8W O 0.1369(3) 0.4772(6) -0.0664(3) 0.075(2) Uani 0.529(8) 1 d PU . .
O2W' O 0.7856(6) 0.0729(11) 0.4314(5) 0.079(4) Uani 0.242(6) 1 d PU . .
O3W' O 0.5103(4) -0.1310(6) 0.4715(2) 0.0815(14) Uiso 0.583(7) 1 d PU . .
O7W' O 0.2474(5) 0.4668(8) -0.0072(4) 0.0721(13) Uiso 0.377(7) 1 d PU . .
V21 V 0.52132(2) 0.17008(4) 0.097082(15) 0.01949(11) Uani 1 1 d . . .
V31 V 0.29524(2) 0.32572(4) 0.322238(15) 0.01802(10) Uani 1 1 d . . .
V11 V 0.68454(2) 0.27721(4) 0.167609(15) 0.01958(11) Uani 1 1 d . . .
V1 V 0.45665(2) 0.22280(5) 0.396042(16) 0.02332(11) Uani 1 1 d . . .
O12 O 0.60143(9) 0.22857(17) 0.13950(6) 0.0223(4) Uani 1 1 d . . .
O2 O 0.37515(9) 0.27586(17) 0.35810(6) 0.0220(4) Uani 1 1 d . . .
O23 O 0.47664(10) 0.13343(17) 0.14619(6) 0.0228(4) Uani 1 1 d . . .
O33 O 0.33702(10) 0.36519(17) 0.26984(6) 0.0242(4) Uani 1 1 d . . .
O34 O 0.20042(10) 0.33327(18) 0.27554(7) 0.0283(4) Uani 1 1 d . . .
O3 O 0.49618(10) 0.16943(17) 0.34638(6) 0.0238(4) Uani 1 1 d . . .
O21 O 0.54490(10) 0.03719(17) 0.08244(7) 0.0277(4) Uani 1 1 d . . .
O13 O 0.65843(10) 0.33883(16) 0.22282(6) 0.0232(4) Uani 1 1 d . . .
N31 N 0.28327(11) 0.13551(19) 0.28847(7) 0.0177(4) Uani 1 1 d . . .
O35 O 0.23760(10) 0.23911(17) 0.36276(6) 0.0229(4) Uani 1 1 d . . .
O24 O 0.42674(10) 0.16492(18) 0.05163(7) 0.0290(4) Uani 1 1 d . . .
N11 N 0.69879(11) 0.0973(2) 0.21036(7) 0.0202(4) Uani 1 1 d . . .
O11 O 0.69828(10) 0.40236(17) 0.14055(7) 0.0273(4) Uani 1 1 d . . .
O14 O 0.78960(10) 0.27804(19) 0.20423(7) 0.0304(4) Uani 1 1 d . . .
O15 O 0.72760(10) 0.16719(18) 0.12505(7) 0.0260(4) Uani 1 1 d . . .
O25 O 0.55497(10) 0.25527(17) 0.04414(7) 0.0257(4) Uani 1 1 d . . .
C73 C 0.40252(13) 0.3739(2) 0.20933(9) 0.0179(5) Uani 1 1 d . . .
H73 H 0.3985 0.4584 0.2100 0.021 Uiso 1 1 calc R . .
O31 O 0.28289(10) 0.45963(17) 0.34255(7) 0.0271(4) Uani 1 1 d . . .
C72 C 0.44003(13) 0.3220(2) 0.17758(9) 0.0177(5) Uani 1 1 d . . .
O4 O 0.55468(11) 0.2167(2) 0.43637(7) 0.0412(6) Uani 1 1 d . . .
N21 N 0.48015(11) 0.3658(2) 0.10040(7) 0.0189(4) Uani 1 1 d . . .
O5 O 0.43395(11) 0.3265(2) 0.44869(7) 0.0341(5) Uani 1 1 d . . .
N1 N 0.50410(12) 0.4124(2) 0.38434(8) 0.0278(5) Uani 1 1 d . . .
C51 C 0.53587(13) 0.2149(2) 0.31704(9) 0.0197(5) Uani 1 1 d . . .
C61 C 0.61876(13) 0.2927(2) 0.25256(9) 0.0191(5) Uani 1 1 d . . .
O17 O 0.75655(11) -0.01819(19) 0.10451(7) 0.0330(5) Uani 1 1 d . . .
C31 C 0.34946(13) 0.0931(2) 0.27440(9) 0.0186(5) Uani 1 1 d . . .
H31A H 0.3416 0.0124 0.2604 0.022 Uiso 1 1 calc R . .
H31B H 0.3861 0.0863 0.3030 0.022 Uiso 1 1 calc R . .
O27 O 0.58849(11) 0.42687(19) 0.01372(7) 0.0323(5) Uani 1 1 d . . .
C21 C 0.48129(13) 0.4043(2) 0.15089(9) 0.0183(5) Uani 1 1 d . . .
H21A H 0.4622 0.4862 0.1506 0.022 Uiso 1 1 calc R . .
H21B H 0.5300 0.4070 0.1681 0.022 Uiso 1 1 calc R . .
C12 C 0.75942(14) 0.1142(3) 0.25070(9) 0.0247(6) Uani 1 1 d . . .
H12A H 0.7812 0.0359 0.2600 0.030 Uiso 1 1 calc R . .
H12B H 0.7429 0.1478 0.2781 0.030 Uiso 1 1 calc R . .
C11 C 0.63329(13) 0.0679(2) 0.22848(9) 0.0199(5) Uani 1 1 d . . .
H11A H 0.6416 -0.0058 0.2477 0.024 Uiso 1 1 calc R . .
H11B H 0.5957 0.0506 0.2012 0.024 Uiso 1 1 calc R . .
C82 C 0.37492(13) 0.1753(2) 0.23937(8) 0.0180(5) Uani 1 1 d . . .
C32 C 0.22428(14) 0.1375(3) 0.24637(9) 0.0228(5) Uani 1 1 d . . .
H32A H 0.1954 0.0653 0.2470 0.027 Uiso 1 1 calc R . .
H32B H 0.2434 0.1347 0.2172 0.027 Uiso 1 1 calc R . .
C1 C 0.50400(14) 0.4348(3) 0.33269(9) 0.0239(6) Uani 1 1 d . . .
H1A H 0.5243 0.5145 0.3293 0.029 Uiso 1 1 calc R . .
H1B H 0.4555 0.4360 0.3151 0.029 Uiso 1 1 calc R . .
O1 O 0.43231(10) 0.0977(2) 0.41671(7) 0.0328(5) Uani 1 1 d . . .
O36 O 0.12330(12) 0.2551(2) 0.21474(8) 0.0429(6) Uani 1 1 d . . .
C71 C 0.44270(13) 0.1934(2) 0.17534(9) 0.0185(5) Uani 1 1 d . . .
C23 C 0.53034(14) 0.4426(2) 0.08025(9) 0.0228(5) Uani 1 1 d . . .
H23A H 0.5687 0.4680 0.1058 0.027 Uiso 1 1 calc R . .
H23B H 0.5063 0.5152 0.0658 0.027 Uiso 1 1 calc R . .
C33 C 0.26743(14) 0.0556(2) 0.32687(9) 0.0223(5) Uani 1 1 d . . .
H33A H 0.3112 0.0244 0.3457 0.027 Uiso 1 1 calc R . .
H33B H 0.2394 -0.0133 0.3126 0.027 Uiso 1 1 calc R . .
C83 C 0.40949(13) 0.1231(2) 0.20596(9) 0.0188(5) Uani 1 1 d . . .
H83 H 0.4108 0.0385 0.2037 0.023 Uiso 1 1 calc R . .
C25 C 0.55994(14) 0.3723(3) 0.04263(9) 0.0241(6) Uani 1 1 d . . .
C52 C 0.54459(13) 0.3406(2) 0.31058(9) 0.0210(5) Uani 1 1 d . . .
O16 O 0.87596(11) 0.1902(2) 0.25645(9) 0.0456(6) Uani 1 1 d . . .
O7 O 0.40341(13) 0.5093(2) 0.47147(8) 0.0508(7) Uani 1 1 d . . .
C3 C 0.45553(17) 0.4983(3) 0.40195(11) 0.0358(7) Uani 1 1 d . . .
H3A H 0.4155 0.5156 0.3763 0.043 Uiso 1 1 calc R . .
H3B H 0.4800 0.5744 0.4114 0.043 Uiso 1 1 calc R . .
C81 C 0.37024(13) 0.3045(2) 0.24059(8) 0.0176(5) Uani 1 1 d . . .
C35 C 0.22728(14) 0.1243(3) 0.35950(9) 0.0234(5) Uani 1 1 d . . .
C34 C 0.17847(15) 0.2491(3) 0.24521(10) 0.0286(6) Uani 1 1 d . . .
O37 O 0.18988(13) 0.06886(19) 0.38255(8) 0.0396(5) Uani 1 1 d . . .
C53 C 0.58811(13) 0.3765(2) 0.27923(9) 0.0201(5) Uani 1 1 d . . .
H53 H 0.5970 0.4592 0.2760 0.024 Uiso 1 1 calc R . .
C13 C 0.71211(16) 0.0011(3) 0.17657(10) 0.0277(6) Uani 1 1 d . . .
H13A H 0.6694 -0.0468 0.1668 0.033 Uiso 1 1 calc R . .
H13B H 0.7487 -0.0530 0.1932 0.033 Uiso 1 1 calc R . .
C62 C 0.60851(13) 0.1662(2) 0.25817(8) 0.0183(5) Uani 1 1 d . . .
C15 C 0.73470(14) 0.0511(3) 0.13191(10) 0.0261(6) Uani 1 1 d . . .
C24 C 0.38519(15) 0.2583(3) 0.04314(11) 0.0306(6) Uani 1 1 d . . .
C63 C 0.56826(13) 0.1308(2) 0.29123(9) 0.0205(5) Uani 1 1 d . . .
H63 H 0.5626 0.0480 0.2964 0.025 Uiso 1 1 calc R . .
C22 C 0.40789(14) 0.3729(3) 0.07067(9) 0.0238(6) Uani 1 1 d . . .
H22A H 0.4060 0.4400 0.0482 0.029 Uiso 1 1 calc R . .
H22B H 0.3748 0.3905 0.0914 0.029 Uiso 1 1 calc R . .
C2 C 0.57629(16) 0.4199(4) 0.41349(10) 0.0417(9) Uani 1 1 d . . .
H2A H 0.5772 0.4805 0.4385 0.050 Uiso 1 1 calc R . .
H2B H 0.6084 0.4466 0.3932 0.050 Uiso 1 1 calc R . .
O26 O 0.32830(12) 0.2567(2) 0.01440(10) 0.0522(7) Uani 1 1 d . . .
C14 C 0.81302(15) 0.1985(3) 0.23652(11) 0.0316(7) Uani 1 1 d . . .
O6 O 0.66448(12) 0.2892(4) 0.45393(10) 0.0727(10) Uani 1 1 d . . .
C4 C 0.60130(17) 0.3023(4) 0.43590(11) 0.0482(10) Uani 1 1 d . . .
C5 C 0.42948(16) 0.4439(3) 0.44467(11) 0.0369(8) Uani 1 1 d . . .

loop_
_atom_site_aniso_label
_atom_site_aniso_U_11
_atom_site_aniso_U_22
_atom_site_aniso_U_33
_atom_site_aniso_U_23
_atom_site_aniso_U_13
_atom_site_aniso_U_12
Na1 0.0341(7) 0.0383(7) 0.0497(8) 0.0027(6) 0.0087(6) -0.0056(6)
N55 0.0286(14) 0.0515(19) 0.0568(19) 0.0003(15) 0.0058(13) 0.0000(13)
C102 0.0356(17) 0.0288(17) 0.052(2) -0.0079(15) 0.0095(15) 0.0015(14)
N54 0.0382(16) 0.055(2) 0.064(2) 0.0015(16) 0.0164(15) -0.0006(14)
N56 0.0313(15) 0.060(2) 0.0526(18) 0.0014(15) 0.0072(13) -0.0022(14)
O1W 0.069(2) 0.079(2) 0.150(3) -0.043(2) 0.058(2) -0.0358(18)
O2W 0.056(2) 0.056(2) 0.097(3) -0.022(2) 0.004(2) 0.0037(19)
N53 0.0456(15) 0.0282(14) 0.0335(13) -0.0077(11) 0.0231(12) -0.0056(11)
C101 0.0290(15) 0.0335(17) 0.0259(14) -0.0019(12) 0.0116(12) -0.0002(12)
N51 0.0412(15) 0.0317(14) 0.0300(13) -0.0020(11) 0.0207(11) -0.0017(11)
N52 0.0558(18) 0.0327(15) 0.0387(15) -0.0061(12) 0.0293(13) -0.0034(13)
O90 0.066(2) 0.120(3) 0.079(2) 0.009(2) 0.0199(18) -0.015(2)
C91 0.062(3) 0.065(3) 0.101(4) -0.020(3) -0.008(3) 0.003(2)
N58 0.0387(15) 0.0442(17) 0.0341(14) -0.0089(12) 0.0210(12) -0.0156(13)
C90 0.092(4) 0.074(3) 0.076(3) 0.004(3) 0.010(3) -0.002(3)
N59 0.0468(16) 0.0439(16) 0.0284(13) -0.0083(11) 0.0215(12) -0.0115(13)
N57 0.0533(17) 0.0442(17) 0.0384(15) -0.0081(13) 0.0303(13) -0.0125(14)
C103 0.0273(15) 0.0455(19) 0.0232(14) -0.0035(13) 0.0069(12) -0.0088(13)
O5W 0.094(5) 0.074(4) 0.086(4) -0.032(3) 0.009(3) 0.021(3)
O8W' 0.102(6) 0.067(5) 0.112(6) 0.005(4) -0.004(5) -0.038(4)
O6W 0.060(5) 0.052(5) 0.047(4) 0.001(3) -0.019(3) -0.011(4)
O4W 0.066(4) 0.092(5) 0.071(5) 0.008(4) -0.009(3) -0.012(4)
O4W' 0.066(4) 0.129(6) 0.134(6) 0.028(5) -0.026(4) -0.021(4)
O8W 0.056(4) 0.047(4) 0.117(5) 0.033(3) 0.003(3) -0.008(3)
O2W' 0.059(6) 0.044(6) 0.120(7) -0.035(5) -0.019(6) 0.015(5)
V21 0.0215(2) 0.0197(2) 0.0198(2) 0.00048(17) 0.01009(17) 0.00458(17)
V31 0.0217(2) 0.0173(2) 0.0177(2) -0.00023(16) 0.01017(16) -0.00063(17)
V11 0.0207(2) 0.0204(2) 0.0202(2) 0.00296(17) 0.01053(17) 0.00228(18)
V1 0.0191(2) 0.0334(3) 0.0193(2) 0.00129(19) 0.00810(17) -0.00390(19)
O12 0.0235(9) 0.0237(10) 0.0220(9) 0.0032(7) 0.0103(7) 0.0051(8)
O2 0.0193(9) 0.0251(10) 0.0228(9) -0.0032(8) 0.0069(7) -0.0034(8)
O23 0.0276(10) 0.0204(9) 0.0239(9) -0.0013(7) 0.0135(8) 0.0021(8)
O33 0.0354(11) 0.0181(9) 0.0246(9) 0.0003(7) 0.0194(8) 0.0008(8)
O34 0.0320(11) 0.0261(11) 0.0260(10) 0.0008(8) 0.0042(8) 0.0047(8)
O3 0.0239(9) 0.0270(10) 0.0235(9) 0.0027(8) 0.0124(8) -0.0011(8)
O21 0.0350(11) 0.0229(10) 0.0291(10) -0.0024(8) 0.0155(9) 0.0060(8)
O13 0.0300(10) 0.0208(10) 0.0229(9) 0.0015(7) 0.0151(8) -0.0027(8)
N31 0.0209(10) 0.0175(11) 0.0163(10) 0.0010(8) 0.0079(8) -0.0034(8)
O35 0.0250(9) 0.0236(10) 0.0234(9) -0.0013(7) 0.0130(8) -0.0026(8)
O24 0.0275(10) 0.0249(11) 0.0334(11) -0.0043(8) 0.0028(8) 0.0015(8)
N11 0.0201(11) 0.0212(11) 0.0210(10) 0.0030(8) 0.0081(8) 0.0040(9)
O11 0.0327(11) 0.0245(10) 0.0296(10) 0.0070(8) 0.0179(8) 0.0027(8)
O14 0.0226(10) 0.0326(12) 0.0361(11) 0.0042(9) 0.0058(8) -0.0020(9)
O15 0.0304(10) 0.0268(11) 0.0253(9) 0.0042(8) 0.0168(8) 0.0067(8)
O25 0.0315(10) 0.0275(11) 0.0214(9) 0.0016(8) 0.0135(8) 0.0055(8)
C73 0.0213(12) 0.0146(12) 0.0194(12) 0.0002(9) 0.0079(10) 0.0018(10)
O31 0.0377(11) 0.0224(10) 0.0262(10) -0.0023(8) 0.0186(9) 0.0005(8)
C72 0.0183(12) 0.0176(12) 0.0182(11) 0.0012(9) 0.0063(9) 0.0030(10)
O4 0.0203(10) 0.0740(17) 0.0289(11) 0.0079(11) 0.0039(8) -0.0062(11)
N21 0.0200(10) 0.0209(11) 0.0181(10) 0.0029(8) 0.0093(8) 0.0036(9)
O5 0.0308(11) 0.0538(15) 0.0214(10) -0.0070(9) 0.0142(8) -0.0140(10)
N1 0.0247(12) 0.0408(15) 0.0216(11) -0.0120(10) 0.0137(9) -0.0134(11)
C51 0.0157(11) 0.0275(14) 0.0171(11) 0.0010(10) 0.0063(9) -0.0025(10)
C61 0.0176(12) 0.0250(14) 0.0160(11) 0.0011(10) 0.0063(9) -0.0014(10)
O17 0.0401(12) 0.0334(12) 0.0307(11) 0.0000(9) 0.0192(9) 0.0088(9)
C31 0.0228(12) 0.0165(12) 0.0191(12) 0.0008(9) 0.0106(10) -0.0003(10)
O27 0.0413(12) 0.0318(12) 0.0307(11) 0.0110(9) 0.0239(9) 0.0106(9)
C21 0.0219(12) 0.0166(12) 0.0195(12) 0.0015(9) 0.0112(10) 0.0031(10)
C12 0.0221(13) 0.0313(15) 0.0214(12) 0.0057(11) 0.0056(10) 0.0061(11)
C11 0.0242(13) 0.0169(12) 0.0208(12) 0.0038(10) 0.0099(10) 0.0000(10)
C82 0.0197(12) 0.0195(13) 0.0155(11) 0.0000(9) 0.0051(9) -0.0013(10)
C32 0.0217(13) 0.0292(15) 0.0180(12) -0.0038(10) 0.0053(10) -0.0065(11)
C1 0.0262(13) 0.0266(14) 0.0228(13) -0.0073(11) 0.0143(11) -0.0077(11)
O1 0.0263(10) 0.0419(13) 0.0329(11) 0.0099(9) 0.0125(9) 0.0006(9)
O36 0.0316(12) 0.0546(15) 0.0375(12) -0.0002(11) -0.0051(10) 0.0069(11)
C71 0.0190(12) 0.0204(13) 0.0178(11) -0.0005(9) 0.0078(9) 0.0005(10)
C23 0.0246(13) 0.0240(14) 0.0230(13) 0.0047(10) 0.0128(11) 0.0049(11)
C33 0.0287(14) 0.0208(13) 0.0199(12) 0.0025(10) 0.0109(10) -0.0053(11)
C83 0.0221(12) 0.0155(12) 0.0199(12) 0.0006(10) 0.0073(10) 0.0003(10)
C25 0.0237(13) 0.0297(15) 0.0207(12) 0.0037(11) 0.0087(10) 0.0066(11)
C52 0.0192(12) 0.0269(14) 0.0176(11) -0.0029(10) 0.0053(9) -0.0045(10)
O16 0.0247(11) 0.0621(16) 0.0461(14) 0.0058(12) -0.0027(10) -0.0032(11)
O7 0.0606(16) 0.0588(16) 0.0453(13) -0.0282(12) 0.0407(12) -0.0284(13)
C3 0.0404(17) 0.0343(17) 0.0404(17) -0.0185(14) 0.0271(14) -0.0168(14)
C81 0.0182(12) 0.0196(13) 0.0161(11) 0.0002(9) 0.0060(9) 0.0020(9)
C35 0.0268(13) 0.0256(14) 0.0200(12) 0.0020(10) 0.0098(10) -0.0025(11)
C34 0.0245(14) 0.0359(17) 0.0267(14) 0.0045(12) 0.0086(11) -0.0003(12)
O37 0.0584(15) 0.0301(12) 0.0409(12) -0.0032(9) 0.0353(11) -0.0135(10)
C53 0.0200(12) 0.0214(13) 0.0199(12) -0.0022(10) 0.0068(10) -0.0051(10)
C13 0.0366(16) 0.0226(14) 0.0278(14) 0.0003(11) 0.0160(12) 0.0066(12)
C62 0.0175(12) 0.0229(13) 0.0155(11) 0.0016(10) 0.0055(9) 0.0011(10)
C15 0.0240(13) 0.0289(16) 0.0273(14) 0.0006(11) 0.0098(11) 0.0057(11)
C24 0.0264(14) 0.0333(17) 0.0325(15) -0.0037(12) 0.0066(12) 0.0027(12)
C63 0.0209(12) 0.0208(13) 0.0203(12) 0.0030(10) 0.0056(10) 0.0005(10)
C22 0.0220(13) 0.0288(15) 0.0222(13) 0.0049(11) 0.0080(10) 0.0073(11)
C2 0.0318(16) 0.073(3) 0.0227(14) -0.0162(15) 0.0109(12) -0.0280(17)
O26 0.0313(12) 0.0542(16) 0.0629(16) -0.0130(13) -0.0107(11) 0.0090(11)
C14 0.0249(14) 0.0397(18) 0.0295(15) -0.0030(13) 0.0034(12) 0.0007(13)
O6 0.0199(12) 0.148(3) 0.0481(16) 0.0221(17) 0.0002(11) -0.0183(15)
C4 0.0244(16) 0.100(3) 0.0202(14) -0.0002(17) 0.0049(12) -0.0152(18)
C5 0.0340(16) 0.051(2) 0.0300(16) -0.0184(14) 0.0182(13) -0.0208(15)

loop_
_atom_type_symbol
_atom_type_description
_atom_type_scat_dispersion_real
_atom_type_scat_dispersion_imag
_atom_type_scat_source
C C 0.0033 0.0016 'International Tables Vol C Tables 4.2.6.8 and 6.1.1.4'
H H 0.0000 0.0000 'International Tables Vol C Tables 4.2.6.8 and 6.1.1.4'
N N 0.0061 0.0033 'International Tables Vol C Tables 4.2.6.8 and 6.1.1.4'
O O 0.0106 0.0060 'International Tables Vol C Tables 4.2.6.8 and 6.1.1.4'
Na Na 0.0362 0.0249 'International Tables Vol C Tables 4.2.6.8 and 6.1.1.4'
V V 0.3005 0.5294 'International Tables Vol C Tables 4.2.6.8 and 6.1.1.4'

loop_
_geom_angle_atom_site_label_1
_geom_angle_atom_site_label_2
_geom_angle_atom_site_label_3
_geom_angle
_geom_angle_site_symmetry_1
_geom_angle_site_symmetry_3
_geom_angle_publ_flag
O1W Na1 O6 177.47(14) . . ?
O1W Na1 O26 87.97(14) . 4_666 ?
O6 Na1 O26 91.13(10) . 4_666 ?
O1W Na1 O2W 93.66(14) . . ?
O6 Na1 O2W 88.85(14) . . ?
O26 Na1 O2W 118.52(14) 4_666 . ?
O1W Na1 O17 91.45(12) . 2_655 ?
O6 Na1 O17 87.44(11) . 2_655 ?
O26 Na1 O17 133.25(10) 4_666 2_655 ?
O2W Na1 O17 108.17(13) . 2_655 ?
O1W Na1 O2W' 88.0(3) . . ?
O6 Na1 O2W' 94.1(4) . . ?
O26 Na1 O2W' 77.7(3) 4_666 . ?
O2W Na1 O2W' 41.1(3) . . ?
O17 Na1 O2W' 149.0(3) 2_655 . ?
N55 C102 N56 119.9(3) . . ?
N55 C102 N54 119.2(3) . . ?
N56 C102 N54 120.9(3) . . ?
O2W' O2W Na1 71.5(4) . . ?
N51 C101 N53 121.0(3) . . ?
N51 C101 N52 119.6(3) . . ?
N53 C101 N52 119.5(3) . . ?
O90 C91 C90 110.6(4) . . ?
N58 C103 N59 120.5(3) . . ?
N58 C103 N57 120.3(3) . . ?
N59 C103 N57 119.3(3) . . ?
O4W' O6W O4W 54.7(5) 1_565 1_565 ?
O4W' O4W O6W 59.3(6) . 1_545 ?
O4W O4W' O6W 66.0(6) . 1_545 ?
O4W O4W' O5W 167.8(10) . 1_545 ?
O6W O4W' O5W 114.7(7) 1_545 1_545 ?
O2W O2W' Na1 67.4(4) . . ?
O21 V21 O23 101.48(9) . . ?
O21 V21 O12 103.68(9) . . ?
O23 V21 O12 92.24(8) . . ?
O21 V21 O25 94.54(9) . . ?
O23 V21 O25 163.31(8) . . ?
O12 V21 O25 88.47(8) . . ?
O21 V21 O24 94.36(9) . . ?
O23 V21 O24 88.73(8) . . ?
O12 V21 O24 161.34(8) . . ?
O25 V21 O24 85.37(8) . . ?
O21 V21 N21 167.59(9) . . ?
O23 V21 N21 87.41(8) . . ?
O12 V21 N21 84.39(8) . . ?
O25 V21 N21 76.05(7) . . ?
O24 V21 N21 77.04(8) . . ?
O31 V31 O2 104.53(10) . . ?
O31 V31 O33 100.98(9) . . ?
O2 V31 O33 93.74(8) . . ?
O31 V31 O35 95.08(8) . . ?
O2 V31 O35 92.50(8) . . ?
O33 V31 O35 160.70(8) . . ?
O31 V31 O34 91.05(9) . . ?
O2 V31 O34 163.95(8) . . ?
O33 V31 O34 86.94(8) . . ?
O35 V31 O34 82.11(8) . . ?
O31 V31 N31 165.96(9) . . ?
O2 V31 N31 87.91(8) . . ?
O33 V31 N31 84.37(8) . . ?
O35 V31 N31 77.63(7) . . ?
O34 V31 N31 76.18(8) . . ?
O11 V11 O12 105.46(9) . . ?
O11 V11 O13 100.86(9) . . ?
O12 V11 O13 96.86(8) . . ?
O11 V11 O15 95.62(9) . . ?
O12 V11 O15 89.63(8) . . ?
O13 V11 O15 159.94(8) . . ?
O11 V11 O14 89.91(9) . . ?
O12 V11 O14 162.26(9) . . ?
O13 V11 O14 88.69(8) . . ?
O15 V11 O14 79.91(8) . . ?
O11 V11 N11 164.04(9) . . ?
O12 V11 N11 88.98(8) . . ?
O13 V11 N11 83.77(8) . . ?
O15 V11 N11 77.36(8) . . ?
O14 V11 N11 74.83(8) . . ?
O1 V1 O2 102.09(9) . . ?
O1 V1 O3 101.90(10) . . ?
O2 V1 O3 95.15(8) . . ?
O1 V1 O5 95.17(10) . . ?
O2 V1 O5 88.23(8) . . ?
O3 V1 O5 161.45(9) . . ?
O1 V1 O4 94.27(10) . . ?
O2 V1 O4 162.81(10) . . ?
O3 V1 O4 86.51(9) . . ?
O5 V1 O4 85.04(9) . . ?
O1 V1 N1 166.81(10) . . ?
O2 V1 N1 87.04(9) . . ?
O3 V1 N1 86.54(8) . . ?
O5 V1 N1 75.41(8) . . ?
O4 V1 N1 75.97(9) . . ?
V11 O12 V21 166.94(11) . . ?
V31 O2 V1 178.75(12) . . ?
C71 O23 V21 137.23(17) . . ?
C81 O33 V31 135.88(17) . . ?
C34 O34 V31 123.03(18) . . ?
C51 O3 V1 137.78(17) . . ?
C61 O13 V11 132.28(17) . . ?
C33 N31 C32 111.5(2) . . ?
C33 N31 C31 109.09(19) . . ?
C32 N31 C31 110.65(19) . . ?
C33 N31 V31 104.48(14) . . ?
C32 N31 V31 108.86(15) . . ?
C31 N31 V31 112.14(15) . . ?
C35 O35 V31 121.72(16) . . ?
C24 O24 V21 123.12(18) . . ?
C12 N11 C13 112.2(2) . . ?
C12 N11 C11 110.80(19) . . ?
C13 N11 C11 109.7(2) . . ?
C12 N11 V11 107.12(16) . . ?
C13 N11 V11 106.65(15) . . ?
C11 N11 V11 110.23(15) . . ?
C14 O14 V11 121.58(19) . . ?
C15 O15 V11 123.21(17) . . ?
C25 O25 V21 122.13(17) . . ?
C72 C73 C81 122.9(2) . . ?
C73 C72 C71 117.9(2) . . ?
C73 C72 C21 118.6(2) . . ?
C71 C72 C21 123.3(2) . . ?
C4 O4 V1 123.0(2) . . ?
C23 N21 C22 111.3(2) . . ?
C23 N21 C21 108.9(2) . . ?
C22 N21 C21 111.47(19) . . ?
C23 N21 V21 104.90(14) . . ?
C22 N21 V21 108.64(16) . . ?
C21 N21 V21 111.38(14) . . ?
C5 O5 V1 121.46(18) . . ?
C2 N1 C3 111.4(2) . . ?
C2 N1 C1 111.2(2) . . ?
C3 N1 C1 110.5(2) . . ?
C2 N1 V1 109.0(2) . . ?
C3 N1 V1 103.10(16) . . ?
C1 N1 V1 111.44(16) . . ?
O3 C51 C63 116.8(2) . . ?
O3 C51 C52 123.1(2) . . ?
C63 C51 C52 120.1(2) . . ?
O13 C61 C53 116.6(2) . . ?
O13 C61 C62 123.3(2) . . ?
C53 C61 C62 120.1(2) . . ?
C15 O17 Na1 138.65(19) . 2_645 ?
N31 C31 C82 113.8(2) . . ?
N21 C21 C72 114.0(2) . . ?
N11 C12 C14 110.6(2) . . ?
N11 C11 C62 115.1(2) . . ?
C83 C82 C81 118.0(2) . . ?
C83 C82 C31 118.2(2) . . ?
C81 C82 C31 123.7(2) . . ?
N31 C32 C34 112.6(2) . . ?
N1 C1 C52 113.5(2) . . ?
O23 C71 C83 117.1(2) . . ?
O23 C71 C72 123.3(2) . . ?
C83 C71 C72 119.6(2) . . ?
N21 C23 C25 110.4(2) . . ?
N31 C33 C35 111.2(2) . . ?
C82 C83 C71 122.4(2) . . ?
O27 C25 O25 123.6(2) . . ?
O27 C25 C23 120.2(3) . . ?
O25 C25 C23 116.2(2) . . ?
C53 C52 C51 117.6(2) . . ?
C53 C52 C1 120.0(2) . . ?
C51 C52 C1 122.2(2) . . ?
N1 C3 C5 110.5(3) . . ?
O33 C81 C73 117.0(2) . . ?
O33 C81 C82 123.9(2) . . ?
C73 C81 C82 119.1(2) . . ?
O37 C35 O35 123.4(3) . . ?
O37 C35 C33 120.3(2) . . ?
O35 C35 C33 116.2(2) . . ?
O36 C34 O34 124.0(3) . . ?
O36 C34 C32 118.7(3) . . ?
O34 C34 C32 117.2(2) . . ?
C61 C53 C52 122.2(2) . . ?
N11 C13 C15 113.4(2) . . ?
C63 C62 C61 117.4(2) . . ?
C63 C62 C11 117.5(2) . . ?
C61 C62 C11 124.9(2) . . ?
O17 C15 O15 123.9(3) . . ?
O17 C15 C13 119.9(3) . . ?
O15 C15 C13 116.2(2) . . ?
O26 C24 O24 123.4(3) . . ?
O26 C24 C22 119.2(3) . . ?
O24 C24 C22 117.4(2) . . ?
C62 C63 C51 122.5(2) . . ?
N21 C22 C24 113.5(2) . . ?
N1 C2 C4 112.6(3) . . ?
C24 O26 Na1 142.9(2) . 4_565 ?
O16 C14 O14 123.5(3) . . ?
O16 C14 C12 119.9(3) . . ?
O14 C14 C12 116.5(2) . . ?
C4 O6 Na1 142.2(2) . . ?
O6 C4 O4 122.7(4) . . ?
O6 C4 C2 119.5(4) . . ?
O4 C4 C2 117.8(3) . . ?
O7 C5 O5 123.8(3) . . ?
O7 C5 C3 120.5(3) . . ?
O5 C5 C3 115.6(3) . . ?

loop_
_geom_bond_atom_site_label_1
_geom_bond_atom_site_label_2
_geom_bond_distance
_geom_bond_site_symmetry_2
_geom_bond_publ_flag
Na1 O1W 2.304(3) . ?
Na1 O6 2.319(3) . ?
Na1 O26 2.338(3) 4_666 ?
Na1 O2W 2.369(4) . ?
Na1 O17 2.377(3) 2_655 ?
Na1 O2W' 2.432(11) . ?
N55 C102 1.306(4) . ?
C102 N56 1.321(4) . ?
C102 N54 1.321(4) . ?
O2W O2W' 1.685(14) . ?
N53 C101 1.324(4) . ?
C101 N51 1.312(4) . ?
C101 N52 1.335(4) . ?
O90 C91 1.424(6) . ?
C91 C90 1.525(7) . ?
N58 C103 1.315(4) . ?
N59 C103 1.320(4) . ?
N57 C103 1.331(4) . ?
O7W O7W' 0.810(9) . ?
O3W O3W' 0.913(9) . ?
O5W O4W' 1.355(9) 1_565 ?
O8W' O8W 1.303(10) . ?
O6W O4W' 1.269(10) 1_565 ?
O6W O4W 1.349(10) 1_565 ?
O4W O4W' 1.206(9) . ?
O4W O6W 1.349(10) 1_545 ?
O4W' O6W 1.269(10) 1_545 ?
O4W' O5W 1.355(9) 1_545 ?
V21 O21 1.6057(19) . ?
V21 O23 1.8232(18) . ?
V21 O12 1.8753(19) . ?
V21 O25 1.9849(19) . ?
V21 O24 2.017(2) . ?
V21 N21 2.297(2) . ?
V31 O31 1.6125(19) . ?
V31 O2 1.7589(18) . ?
V31 O33 1.8775(17) . ?
V31 O35 1.9924(18) . ?
V31 O34 2.038(2) . ?
V31 N31 2.288(2) . ?
V11 O11 1.6199(19) . ?
V11 O12 1.7288(19) . ?
V11 O13 1.8654(18) . ?
V11 O15 2.0009(18) . ?
V11 O14 2.088(2) . ?
V11 N11 2.304(2) . ?
V1 O1 1.599(2) . ?
V1 O2 1.8176(18) . ?
V1 O3 1.8269(18) . ?
V1 O5 1.995(2) . ?
V1 O4 2.010(2) . ?
V1 N1 2.322(2) . ?
O23 C71 1.327(3) . ?
O33 C81 1.325(3) . ?
O34 C34 1.276(3) . ?
O3 C51 1.335(3) . ?
O13 C61 1.346(3) . ?
N31 C33 1.477(3) . ?
N31 C32 1.479(3) . ?
N31 C31 1.487(3) . ?
O35 C35 1.275(3) . ?
O24 C24 1.293(3) . ?
N11 C12 1.478(3) . ?
N11 C13 1.482(3) . ?
N11 C11 1.492(3) . ?
O14 C14 1.282(4) . ?
O15 C15 1.291(3) . ?
O25 C25 1.288(3) . ?
C73 C72 1.385(3) . ?
C73 C81 1.405(3) . ?
C72 C71 1.413(4) . ?
C72 C21 1.504(3) . ?
O4 C4 1.302(4) . ?
N21 C23 1.481(3) . ?
N21 C22 1.483(3) . ?
N21 C21 1.490(3) . ?
O5 C5 1.294(4) . ?
N1 C2 1.476(4) . ?
N1 C3 1.484(4) . ?
N1 C1 1.486(3) . ?
C51 C63 1.400(4) . ?
C51 C52 1.405(4) . ?
C61 C53 1.395(4) . ?
C61 C62 1.414(4) . ?
O17 C15 1.220(3) . ?
O17 Na1 2.377(3) 2_645 ?
C31 C82 1.495(3) . ?
O27 C25 1.230(3) . ?
C12 C14 1.500(4) . ?
C11 C62 1.504(3) . ?
C82 C83 1.387(3) . ?
C82 C81 1.421(4) . ?
C32 C34 1.507(4) . ?
C1 C52 1.506(4) . ?
O36 C34 1.234(3) . ?
C71 C83 1.408(3) . ?
C23 C25 1.517(4) . ?
C33 C35 1.520(4) . ?
C52 C53 1.396(3) . ?
O16 C14 1.238(4) . ?
O7 C5 1.224(4) . ?
C3 C5 1.523(4) . ?
C35 O37 1.227(3) . ?
C13 C15 1.522(4) . ?
C62 C63 1.387(3) . ?
C24 O26 1.232(4) . ?
C24 C22 1.499(4) . ?
C2 C4 1.476(6) . ?
O26 Na1 2.338(3) 4_565 ?
O6 C4 1.234(4) . ?
